data_4329745
loop_
_publ_author_name
'Matthew J. Polinski'
'Shuao Wang'
'Justin N. Cross'
'Evgeny V. Alekseev'
'Wulf Depmeier'
'Thomas E. Albrecht-Schmitt'

_publ_section_title
;
 Effects of Large Halides on the Structures of Lanthanide(III) and
 Plutonium(III) Borates
;
_journal_name_full 'Inorganic Chemistry'
_journal_page_first 7859
_journal_page_last 7866
_journal_paper_doi 10.1021/ic3009317
_journal_volume 51
_journal_year 2012
_chemical_formula_moiety Ce[B5O8(OH)(H2O)2Br]
_chemical_formula_sum 'B5 Br Ce O11'
_chemical_formula_weight 450.08
_chemical_name_common 'Cerium(III) Borate Bromide'
_chemical_name_systematic
; 
 ? 
;
_space_group_IT_number 14
_symmetry_cell_setting monoclinic
_symmetry_space_group_name_Hall '-P 2yn'
_symmetry_space_group_name_H-M 'P 1 21/n 1'
_atom_sites_solution_hydrogens none
_atom_sites_solution_primary direct
_atom_sites_solution_secondary difmap
_audit_creation_method SHELXL-97
_cell_angle_alpha 90.00
_cell_angle_beta 90.048(2)
_cell_angle_gamma 90.00
_cell_formula_units_Z 4
_cell_length_a 6.4953(14)
_cell_length_b 15.159(3)
_cell_length_c 10.670(2)
_cell_measurement_reflns_used 9497
_cell_measurement_temperature 100(2)
_cell_measurement_theta_max 27.52
_cell_measurement_theta_min 1.34
_cell_volume 1050.6(4)
_computing_cell_refinement 'Smart Saint'
_computing_data_collection Smart
_computing_data_reduction SAINT
_computing_molecular_graphics 'SHELXP-91 (Sheldrick, 1997)'
_computing_publication_material 'SHELXCIF-97 (Sheldrick, 2000)'
_computing_structure_refinement 'SHELXL-97 (Sheldrick, 2008)'
_computing_structure_solution 'SHELXS-97 (Sheldrick, 2008)'
_diffrn_ambient_temperature 100(2)
_diffrn_detector_area_resol_mean 0
_diffrn_measured_fraction_theta_full 0.990
_diffrn_measured_fraction_theta_max 0.990
_diffrn_measurement_device_type 'BRUKER apex II'
_diffrn_measurement_method '0.5 wide w/ exposures'
_diffrn_radiation_monochromator 'Quazar Optics'
_diffrn_radiation_source 'Imus microfocused'
_diffrn_radiation_type MoK\a
_diffrn_radiation_wavelength 0.71073
_diffrn_reflns_av_R_equivalents 0.0661
_diffrn_reflns_av_sigmaI/netI 0.0684
_diffrn_reflns_limit_h_max 8
_diffrn_reflns_limit_h_min -8
_diffrn_reflns_limit_k_max 19
_diffrn_reflns_limit_k_min -19
_diffrn_reflns_limit_l_max 13
_diffrn_reflns_limit_l_min -13
_diffrn_reflns_number 9497
_diffrn_reflns_theta_full 27.52
_diffrn_reflns_theta_max 27.52
_diffrn_reflns_theta_min 1.34
_exptl_absorpt_coefficient_mu 8.182
_exptl_absorpt_correction_T_max 0.962
_exptl_absorpt_correction_T_min 0.569
_exptl_absorpt_correction_type numerical
_exptl_absorpt_process_details SHELTXPREP
_exptl_crystal_colour Colorless
_exptl_crystal_density_diffrn 2.846
_exptl_crystal_description Tablet
_exptl_crystal_F_000 824
_exptl_crystal_size_max 0.078
_exptl_crystal_size_mid 0.061
_exptl_crystal_size_min 0.005
_refine_diff_density_max 1.101
_refine_diff_density_min -1.055
_refine_diff_density_rms 0.192
_refine_ls_extinction_method none
_refine_ls_goodness_of_fit_ref 0.953
_refine_ls_hydrogen_treatment none
_refine_ls_matrix_type full
_refine_ls_number_parameters 164
_refine_ls_number_reflns 2395
_refine_ls_number_restraints 12
_refine_ls_restrained_S_all 0.951
_refine_ls_R_factor_all 0.0414
_refine_ls_R_factor_gt 0.0297
_refine_ls_shift/su_max 0.001
_refine_ls_shift/su_mean 0.000
_refine_ls_structure_factor_coef Fsqd
_refine_ls_weighting_details 'calc w=1/[\s^2^(Fo^2^)+(0.0130P)^2^+0.0000P] where P=(Fo^2^+2Fc^2^)/3'
_refine_ls_weighting_scheme calc
_refine_ls_wR_factor_gt 0.0560
_refine_ls_wR_factor_ref 0.0583
_reflns_number_gt 1919
_reflns_number_total 2395
_reflns_threshold_expression >2sigma(I)
_cod_data_source_file ic3009317_si_001_6.cif
_cod_data_source_block save
_cod_database_code 4329745

loop_
_symmetry_equiv_pos_as_xyz
'x, y, z'
'-x+1/2, y+1/2, -z+1/2'
'-x, -y, -z'
'x-1/2, -y-1/2, z-1/2'

loop_
_atom_site_label
_atom_site_type_symbol
_atom_site_fract_x
_atom_site_fract_y
_atom_site_fract_z
_atom_site_U_iso_or_equiv
_atom_site_adp_type
_atom_site_occupancy
_atom_site_symmetry_multiplicity
_atom_site_calc_flag
_atom_site_refinement_flags
Ce1 Ce 0.82967(4) 0.301010(19) -0.18798(3) 0.00566(9) Uani 1 1 d .
Br1 Br 0.79259(9) 0.11532(4) -0.06852(6) 0.01562(15) Uani 1 1 d .
O11 O 1.1081(5) 0.3037(2) -0.0165(3) 0.0063(7) Uani 1 1 d .
O10 O 0.4417(5) 0.2951(2) -0.1212(3) 0.0065(7) Uani 1 1 d .
O9 O 0.7105(5) 0.4547(2) -0.1209(3) 0.0075(8) Uani 1 1 d .
O8 O 0.9236(5) 0.2190(2) -0.3987(3) 0.0064(8) Uani 1 1 d .
O7 O 0.6428(5) 0.5810(2) -0.0020(3) 0.0063(8) Uani 1 1 d .
O6 O 0.5307(5) 0.2177(2) -0.2969(3) 0.0062(8) Uani 1 1 d .
O5 O 0.9591(5) 0.5705(2) -0.1182(3) 0.0074(8) Uani 1 1 d .
O4 O 0.7722(5) 0.3276(2) 0.0517(3) 0.0055(8) Uani 1 1 d .
O3 O 1.0835(5) 0.4216(2) -0.2653(4) 0.0143(9) Uani 1 1 d .
O2 O 1.1742(5) 0.2352(2) -0.2512(3) 0.0083(8) Uani 1 1 d .
O1 O 0.6731(5) 0.3882(2) -0.3671(3) 0.0134(9) Uani 1 1 d .
B5 B 0.3784(9) 0.2484(4) -0.2216(6) 0.0085(13) Uani 1 1 d .
B4 B 1.1235(9) 0.2065(4) -0.3724(6) 0.0078(12) Uani 1 1 d U
B3 B 0.9910(9) 0.3369(4) 0.0895(6) 0.0075(13) Uani 1 1 d .
B2 B 0.7736(10) 0.5367(4) -0.0798(6) 0.0097(13) Uani 1 1 d .
B1 B 1.3242(9) 0.3245(4) -0.0112(6) 0.0060(13) Uani 1 1 d U

loop_
_atom_site_aniso_label
_atom_site_aniso_U_11
_atom_site_aniso_U_22
_atom_site_aniso_U_33
_atom_site_aniso_U_23
_atom_site_aniso_U_13
_atom_site_aniso_U_12
Ce1 0.00510(14) 0.00624(15) 0.00565(15) -0.00085(13) 0.00038(11) 0.00002(13)
Br1 0.0193(3) 0.0101(3) 0.0174(3) 0.0019(2) -0.0061(2) -0.0013(2)
O11 0.0040(17) 0.0087(18) 0.0063(19) 0.0015(16) 0.0012(14) 0.0000(15)
O10 0.0063(17) 0.0082(18) 0.0049(19) -0.0009(15) 0.0031(14) 0.0007(15)
O9 0.0104(19) 0.0034(18) 0.009(2) -0.0023(15) -0.0021(16) 0.0009(15)
O8 0.0038(17) 0.0095(19) 0.0060(19) 0.0011(15) 0.0017(15) 0.0003(15)
O7 0.0049(18) 0.0056(19) 0.008(2) 0.0004(15) 0.0022(15) 0.0008(14)
O6 0.0054(17) 0.0094(19) 0.0039(19) -0.0014(15) 0.0013(14) 0.0019(15)
O5 0.0094(19) 0.0043(18) 0.008(2) -0.0002(15) -0.0002(16) -0.0005(15)
O4 0.0054(18) 0.0054(18) 0.0058(19) 0.0017(14) 0.0033(15) -0.0002(14)
O3 0.010(2) 0.015(2) 0.018(2) -0.0005(17) 0.0023(17) -0.0011(16)
O2 0.0054(18) 0.011(2) 0.009(2) -0.0036(15) 0.0022(16) -0.0008(15)
O1 0.017(2) 0.009(2) 0.014(2) 0.0012(16) -0.0055(18) 0.0021(17)
B5 0.011(3) 0.007(3) 0.008(3) 0.000(3) -0.001(3) -0.003(2)
B4 0.0089(19) 0.0072(19) 0.0074(19) 0.0024(16) 0.0009(16) -0.0008(16)
B3 0.007(3) 0.008(3) 0.008(3) 0.004(2) -0.001(3) -0.001(2)
B2 0.015(3) 0.009(3) 0.006(3) 0.002(3) -0.001(3) 0.003(3)
B1 0.0061(19) 0.0066(19) 0.0054(19) -0.0001(15) 0.0019(16) -0.0003(15)

loop_
_atom_type_symbol
_atom_type_description
_atom_type_scat_dispersion_real
_atom_type_scat_dispersion_imag
_atom_type_scat_source
B B 0.0013 0.0007 'International Tables Vol C Tables 4.2.6.8 and 6.1.1.4'
O O 0.0106 0.0060 'International Tables Vol C Tables 4.2.6.8 and 6.1.1.4'
Br Br -0.2901 2.4595 'International Tables Vol C Tables 4.2.6.8 and 6.1.1.4'
Ce Ce -0.2486 2.6331 'International Tables Vol C Tables 4.2.6.8 and 6.1.1.4'

loop_
_geom_angle_atom_site_label_1
_geom_angle_atom_site_label_2
_geom_angle_atom_site_label_3
_geom_angle
_geom_angle_site_symmetry_1
_geom_angle_site_symmetry_3
O1 Ce1 O2 110.92(11) . .
O1 Ce1 O9 67.35(11) . .
O2 Ce1 O9 134.31(11) . .
O1 Ce1 O11 144.03(11) . .
O2 Ce1 O11 64.93(11) . .
O9 Ce1 O11 89.97(11) . .
O1 Ce1 O6 67.42(11) . .
O2 Ce1 O6 110.44(11) . .
O9 Ce1 O6 110.05(11) . .
O11 Ce1 O6 148.55(11) . .
O1 Ce1 O3 69.40(12) . .
O2 Ce1 O3 68.42(11) . .
O9 Ce1 O3 68.91(11) . .
O11 Ce1 O3 76.61(11) . .
O6 Ce1 O3 132.57(11) . .
O1 Ce1 O4 126.79(11) . .
O2 Ce1 O4 116.52(11) . .
O9 Ce1 O4 62.76(11) . .
O11 Ce1 O4 53.34(10) . .
O6 Ce1 O4 113.97(10) . .
O3 Ce1 O4 107.05(11) . .
O1 Ce1 O10 80.65(11) . .
O2 Ce1 O10 154.93(11) . .
O9 Ce1 O10 70.34(11) . .
O11 Ce1 O10 118.87(10) . .
O6 Ce1 O10 52.05(10) . .
O3 Ce1 O10 136.17(11) . .
O4 Ce1 O10 66.51(10) . .
O1 Ce1 O8 72.32(11) . .
O2 Ce1 O8 52.07(11) . .
O9 Ce1 O8 137.49(11) . .
O11 Ce1 O8 116.76(10) . .
O6 Ce1 O8 64.04(10) . .
O3 Ce1 O8 85.03(11) . .
O4 Ce1 O8 159.75(10) . .
O10 Ce1 O8 116.00(10) . .
O1 Ce1 B5 70.37(14) . .
O2 Ce1 B5 135.27(14) . .
O9 Ce1 B5 88.86(14) . .
O11 Ce1 B5 139.53(14) . .
O6 Ce1 B5 26.17(13) . .
O3 Ce1 B5 139.05(14) . .
O4 Ce1 B5 90.99(14) . .
O10 Ce1 B5 26.03(13) . .
O8 Ce1 B5 89.98(14) . .
O1 Ce1 B4 90.53(14) . .
O2 Ce1 B4 26.60(13) . .
O9 Ce1 B4 141.90(13) . .
O11 Ce1 B4 91.49(13) . .
O6 Ce1 B4 87.20(13) . .
O3 Ce1 B4 74.44(14) . .
O4 Ce1 B4 141.42(13) . .
O10 Ce1 B4 138.66(13) . .
O8 Ce1 B4 25.52(13) . .
B5 Ce1 B4 113.34(16) . .
O1 Ce1 Br1 138.77(8) . .
O2 Ce1 Br1 79.72(8) . .
O9 Ce1 Br1 133.51(8) . .
O11 Ce1 Br1 77.09(8) . .
O6 Ce1 Br1 71.53(8) . .
O3 Ce1 Br1 145.03(8) . .
O4 Ce1 Br1 74.15(7) . .
O10 Ce1 Br1 77.41(8) . .
O8 Ce1 Br1 86.62(7) . .
B5 Ce1 Br1 74.72(11) . .
B4 Ce1 Br1 83.63(11) . .
B1 O11 B3 113.9(4) . .
B1 O11 Ce1 135.7(3) . .
B3 O11 Ce1 101.0(3) . .
B5 O10 B1 129.5(4) . 1_455
B5 O10 Ce1 95.4(3) . .
B1 O10 Ce1 135.0(3) 1_455 .
B2 O9 Ce1 145.0(3) . .
B4 O8 B1 121.1(4) . 4_565
B4 O8 Ce1 96.5(3) . .
B1 O8 Ce1 141.4(3) 4_565 .
B2 O7 B1 116.8(4) . 3_765
B5 O6 B3 123.1(4) . 4_565
B5 O6 Ce1 96.5(3) . .
B3 O6 Ce1 139.9(3) 4_565 .
B2 O5 B3 119.1(4) . 3_765
B4 O4 B3 123.6(4) 4_566 .
B4 O4 Ce1 128.6(3) 4_566 .
B3 O4 Ce1 98.2(3) . .
B5 O2 B4 118.8(4) 1_655 .
B5 O2 Ce1 136.9(3) 1_655 .
B4 O2 Ce1 99.2(3) . .
O10 B5 O6 115.4(5) . .
O10 B5 O2 123.4(5) . 1_455
O6 B5 O2 121.1(5) . 1_455
O10 B5 Ce1 58.6(3) . .
O6 B5 Ce1 57.3(3) . .
O2 B5 Ce1 170.7(4) 1_455 .
O8 B4 O4 128.0(5) . 4_665
O8 B4 O2 112.1(5) . .
O4 B4 O2 119.9(5) 4_665 .
O8 B4 Ce1 58.0(3) . .
O4 B4 Ce1 172.5(4) 4_665 .
O2 B4 Ce1 54.2(2) . .
O11 B3 O5 112.1(4) . 3_765
O11 B3 O4 105.0(4) . .
O5 B3 O4 110.9(4) 3_765 .
O11 B3 O6 110.5(4) . 4_666
O5 B3 O6 108.8(4) 3_765 4_666
O4 B3 O6 109.5(4) . 4_666
O7 B2 O5 123.1(5) . .
O7 B2 O9 116.8(5) . .
O5 B2 O9 120.1(5) . .
O11 B1 O7 111.3(4) . 3_765
O11 B1 O10 114.2(4) . 1_655
O7 B1 O10 107.4(4) 3_765 1_655
O11 B1 O8 110.5(4) . 4_666
O7 B1 O8 106.8(4) 3_765 4_666
O10 B1 O8 106.2(4) 1_655 4_666

loop_
_geom_bond_atom_site_label_1
_geom_bond_atom_site_label_2
_geom_bond_distance
_geom_bond_site_symmetry_2
Ce1 O1 2.536(4) .
Ce1 O2 2.542(3) .
Ce1 O9 2.557(3) .
Ce1 O11 2.572(3) .
Ce1 O6 2.591(3) .
Ce1 O3 2.596(4) .
Ce1 O4 2.617(3) .
Ce1 O10 2.621(3) .
Ce1 O8 2.641(3) .
Ce1 B5 3.058(6) .
Ce1 B4 3.094(6) .
Ce1 Br1 3.0994(8) .
O11 B1 1.440(6) .
O11 B3 1.453(7) .
O10 B5 1.348(7) .
O10 B1 1.470(7) 1_455
O9 B2 1.381(7) .
O8 B4 1.342(6) .
O8 B1 1.514(7) 4_565
O7 B2 1.364(7) .
O7 B1 1.455(6) 3_765
O6 B5 1.358(7) .
O6 B3 1.490(7) 4_565
O5 B2 1.372(7) .
O5 B3 1.473(7) 3_765
O4 B4 1.363(6) 4_566
O4 B3 1.483(7) .
O2 B5 1.378(7) 1_655
O2 B4 1.403(7) .
B5 O2 1.378(7) 1_455
B4 O4 1.363(6) 4_665
B3 O5 1.473(7) 3_765
B3 O6 1.490(7) 4_666
B1 O7 1.455(6) 3_765
B1 O10 1.470(7) 1_655
B1 O8 1.514(7) 4_666
